data_4120128
loop_
_publ_author_name
'Kazuhiko Nagura'
'Shohei Saito'
'Hitoshi Yusa'
'Hiroshi Yamawaki'
'Hiroshi Fujihisa'
'Hiroyasu Sato'
'Yuichi Shimoikeda'
'Shigehiro Yamaguchi'

_publ_contact_author_address 'Nagoya University, Furo, Chikusa, Nagoya, Japan'
_publ_contact_author_email 's saito@chem.nagoya-u.ac.jp', 'yamaguchi@chem.nagoya-u.c.jp'
_publ_contact_author_fax +81-52-789-5947
_publ_contact_author_name 'Shohei Saito','Shigehiro Yamaguchi'
_publ_contact_author_phone +81-52-789-2291
_publ_section_title
;
 Distinct Responses to Mechanical Grinding and Hydrostatic Pressure in
 Luminescent Chromism of Tetrathiazolylthiophene
;
_journal_name_full 'Journal of the American Chemical Society'
_journal_page_first 10322
_journal_page_last 10325
_journal_paper_doi 10.1021/ja4055228
_journal_volume 135
_journal_year 2013
_chemical_formula_moiety 'C16 H8 N4 S5'
_chemical_formula_sum 'C16 H8 N4 S5'
_chemical_formula_weight 416.57
_space_group_IT_number 14
_symmetry_cell_setting monoclinic
_symmetry_Int_Tables_number 14
_symmetry_space_group_name_Hall '-P 2yn'
_symmetry_space_group_name_H-M 'P 1 21/n 1'
_atom_sites_solution_hydrogens geom
_atom_sites_solution_primary direct
_atom_sites_solution_secondary difmap
_cell_angle_alpha 90.0000
_cell_angle_beta 95.487(11)
_cell_angle_gamma 90.0000
_cell_formula_units_Z 4
_cell_length_a 11.182(7)
_cell_length_b 11.741(8)
_cell_length_c 11.941(7)
_cell_measurement_reflns_used 5168
_cell_measurement_temperature 296
_cell_measurement_theta_max 19.73
_cell_measurement_theta_min 3.15
_cell_volume 1560.5(17)
_computing_cell_refinement 'RAPID AUTO'
_computing_data_collection 'RAPID AUTO (Rigaku, ????)'
_computing_data_reduction 'RAPID AUTO'
_computing_molecular_graphics 'CrystalStructure 4.1'
_computing_publication_material 'CrystalStructure 4.1 (Rigaku, 2013)'
_computing_structure_refinement 'SHELXL97 (Sheldrick, 2008)'
_computing_structure_solution 'SHELXS97 (Sheldrick, 2008)'
_diffrn_ambient_temperature 296
_diffrn_detector_area_resol_mean 10.000
_diffrn_measured_fraction_theta_full 0.802
_diffrn_measured_fraction_theta_max 0.802
_diffrn_measurement_device_type 'Rigaku R-AXIS RAPID'
_diffrn_measurement_method \w
_diffrn_radiation_type 'Mo K\a'
_diffrn_radiation_wavelength 0.71075
_diffrn_reflns_av_R_equivalents 0.3750
_diffrn_reflns_limit_h_max 9
_diffrn_reflns_limit_h_min -9
_diffrn_reflns_limit_k_max 10
_diffrn_reflns_limit_k_min -10
_diffrn_reflns_limit_l_max 10
_diffrn_reflns_limit_l_min -10
_diffrn_reflns_number 6767
_diffrn_reflns_theta_full 18.50
_diffrn_reflns_theta_max 18.50
_diffrn_reflns_theta_min 3.15
_diffrn_standards_number 0
_exptl_absorpt_coefficient_mu 0.750
_exptl_absorpt_correction_T_max 0.914
_exptl_absorpt_correction_T_min 0.000
_exptl_absorpt_correction_type multi-scan
_exptl_absorpt_process_details 'ABSCOR (Rigaku, 1995)'
_exptl_crystal_colour yellow
_exptl_crystal_density_diffrn 1.773
_exptl_crystal_description block
_exptl_crystal_F_000 848.00
_exptl_crystal_size_max 0.350
_exptl_crystal_size_mid 0.248
_exptl_crystal_size_min 0.120
_refine_diff_density_max 0.65
_refine_diff_density_min -0.56
_refine_ls_extinction_method none
_refine_ls_goodness_of_fit_ref 0.847
_refine_ls_hydrogen_treatment constr
_refine_ls_number_parameters 101
_refine_ls_number_reflns 934
_refine_ls_number_restraints 33
_refine_ls_R_factor_gt 0.1195
_refine_ls_shift/su_max 0.003
_refine_ls_structure_factor_coef Fsqd
_refine_ls_weighting_details 'w = 1/[\s^2^(Fo^2^)+(0.0480P)^2^+0.0000P] where P=(Fo^2^+2Fc^2^)/3'
_refine_ls_weighting_scheme calc
_refine_ls_wR_factor_ref 0.2798
_reflns_number_gt 207
_reflns_number_total 934
_reflns_threshold_expression F^2^>2.0\s(F^2^)
_cod_data_source_file ja4055228_si_002_1.cif
_cod_data_source_block compound1_2.8GPa
_cod_database_code 4120128

loop_
_symmetry_equiv_pos_site_id
_symmetry_equiv_pos_as_xyz
1 +X,+Y,+Z
2 1/2-X,1/2+Y,1/2-Z
3 -X,-Y,-Z
4 1/2+X,1/2-Y,1/2+Z

loop_
_atom_site_label
_atom_site_type_symbol
_atom_site_fract_x
_atom_site_fract_y
_atom_site_fract_z
_atom_site_U_iso_or_equiv
_atom_site_adp_type
_atom_site_occupancy
_atom_site_symmetry_multiplicity
_atom_site_calc_flag
_atom_site_refinement_flags
S1 S 0.3599(10) 0.1317(10) 0.9519(8) 0.047(3) Uiso 1 4 d .
S2 S 0.7250(13) 0.2547(12) 0.9647(10) 0.075(4) Uiso 1 4 d .
S3 S 0.7420(12) -0.0376(10) 0.7850(9) 0.055(3) Uiso 1 4 d .
S4 S 0.4756(14) -0.2194(12) 0.7467(11) 0.085(4) Uiso 1 4 d .
S5 S 0.1820(12) -0.1437(11) 0.7556(9) 0.059(4) Uiso 1 4 d .
N1 N 0.529(3) 0.332(3) 1.013(3) 0.056(7) Uiso 1 4 d .
N2 N 0.660(3) 0.159(2) 0.707(2) 0.061(8) Uiso 1 4 d .
N3 N 0.454(4) -0.061(3) 0.610(2) 0.062(8) Uiso 1 4 d .
N4 N 0.135(3) 0.000(3) 0.917(2) 0.034(7) Uiso 1 4 d .
C1 C 0.506(3) 0.155(3) 0.912(2) 0.024(8) Uiso 1 4 d .
C2 C 0.537(3) 0.078(3) 0.835(3) 0.031(7) Uiso 1 4 d .
C3 C 0.440(3) 0.004(3) 0.801(3) 0.038(7) Uiso 1 4 d .
C4 C 0.340(3) 0.031(4) 0.854(3) 0.050(7) Uiso 1 4 d .
C5 C 0.571(4) 0.248(3) 0.956(3) 0.034(8) Uiso 1 4 d .
C6 C 0.716(4) 0.362(4) 1.043(3) 0.075(8) Uiso 1 4 d .
C7 C 0.611(3) 0.411(3) 1.054(3) 0.066(8) Uiso 1 4 d .
C8 C 0.636(4) 0.074(3) 0.772(3) 0.036(9) Uiso 1 4 d .
C9 C 0.828(4) 0.038(4) 0.693(3) 0.070(10) Uiso 1 4 d .
C10 C 0.767(4) 0.128(4) 0.661(3) 0.064(9) Uiso 1 4 d .
C11 C 0.441(5) -0.085(4) 0.716(3) 0.071(8) Uiso 1 4 d .
C12 C 0.489(4) -0.264(3) 0.611(3) 0.053(9) Uiso 1 4 d .
C13 C 0.464(4) -0.167(3) 0.560(3) 0.063(9) Uiso 1 4 d .
C14 C 0.225(3) -0.031(3) 0.858(3) 0.049(9) Uiso 1 4 d .
C15 C 0.034(3) -0.144(3) 0.810(2) 0.034(8) Uiso 1 4 d .
C16 C 0.039(3) -0.071(3) 0.893(3) 0.036(7) Uiso 1 4 d .
H6 H 0.78505 0.39176 1.08097 0.0903 Uiso 1 4 calc R
H7 H 0.59679 0.48248 1.08403 0.0786 Uiso 1 4 calc R
H9 H 0.90225 0.01652 0.671 0.0843 Uiso 1 4 calc R
H10 H 0.79463 0.17454 0.60636 0.0771 Uiso 1 4 calc R
H12 H 0.50781 -0.33434 0.58233 0.0641 Uiso 1 4 calc R
H13 H 0.45072 -0.16872 0.48164 0.0755 Uiso 1 4 calc R
H15 H -0.03176 -0.18821 0.78337 0.0409 Uiso 1 4 calc R
H16 H -0.02472 -0.06765 0.93759 0.0430 Uiso 1 4 calc R

loop_
_atom_type_symbol
_atom_type_description
_atom_type_scat_dispersion_real
_atom_type_scat_dispersion_imag
_atom_type_scat_source
C C 0.0033 0.0016
;
International Tables for Crystallography
(1992, Vol. C, Tables 4.2.6.8 and 6.1.1.4)
;
H H 0.0000 0.0000
;
International Tables for Crystallography
(1992, Vol. C, Table 6.1.1.4)
;
N N 0.0061 0.0033
;
International Tables for Crystallography
(1992, Vol. C, Tables 4.2.6.8 and 6.1.1.4)
;
S S 0.1246 0.1234
;
International Tables for Crystallography
(1992, Vol. C, Tables 4.2.6.8 and 6.1.1.4)
;

loop_
_geom_angle_atom_site_label_1
_geom_angle_atom_site_label_2
_geom_angle_atom_site_label_3
_geom_angle
_geom_angle_publ_flag
C1 S1 C4 89.1(17) yes
C5 S2 C6 87(2) yes
C8 S3 C9 89(2) yes
C11 S4 C12 96.9(18) yes
C14 S5 C15 87.3(16) yes
C5 N1 C7 116(4) yes
C8 N2 C10 105(3) yes
C11 N3 C13 105(3) yes
C14 N4 C16 109(3) yes
S1 C1 C2 113(3) yes
S1 C1 C5 119(3) yes
C2 C1 C5 129(4) yes
C1 C2 C3 111(3) yes
C1 C2 C8 131(3) yes
C3 C2 C8 117(3) yes
C2 C3 C4 112(3) yes
C2 C3 C11 125(4) yes
C4 C3 C11 123(4) yes
S1 C4 C3 115(3) yes
S1 C4 C14 113(3) yes
C3 C4 C14 130(4) yes
S2 C5 N1 110(3) yes
S2 C5 C1 123(3) yes
N1 C5 C1 126(4) yes
S2 C6 C7 121(3) yes
N1 C7 C6 104(4) yes
S3 C8 N2 116(3) yes
S3 C8 C2 123(3) yes
N2 C8 C2 121(3) yes
S3 C9 C10 107(4) yes
N2 C10 C9 123(4) yes
S4 C11 N3 111(3) yes
S4 C11 C3 123(3) yes
N3 C11 C3 122(4) yes
S4 C12 C13 98(3) yes
N3 C13 C12 127(4) yes
S5 C14 N4 113(3) yes
S5 C14 C4 120(3) yes
N4 C14 C4 125(3) yes
S5 C15 C16 107(3) yes
N4 C16 C15 122(3) yes
S2 C6 H6 119.373 no
C7 C6 H6 119.363 no
N1 C7 H7 128.052 no
C6 C7 H7 128.047 no
S3 C9 H9 126.641 no
C10 C9 H9 126.640 no
N2 C10 H10 118.605 no
C9 C10 H10 118.607 no
S4 C12 H12 130.896 no
C13 C12 H12 130.893 no
N3 C13 H13 116.603 no
C12 C13 H13 116.612 no
S5 C15 H15 126.507 no
C16 C15 H15 126.506 no
N4 C16 H16 118.815 no
C15 C16 H16 118.819 no

loop_
_geom_bond_atom_site_label_1
_geom_bond_atom_site_label_2
_geom_bond_distance
_geom_bond_publ_flag
S1 C1 1.77(4) yes
S1 C4 1.66(4) yes
S2 C5 1.71(4) yes
S2 C6 1.58(5) yes
S3 C8 1.77(4) yes
S3 C9 1.76(5) yes
S4 C11 1.66(4) yes
S4 C12 1.72(4) yes
S5 C14 1.83(4) yes
S5 C15 1.83(4) yes
N1 C5 1.32(5) yes
N1 C7 1.36(5) yes
N2 C8 1.31(5) yes
N2 C10 1.41(5) yes
N3 C11 1.33(5) yes
N3 C13 1.38(5) yes
N4 C14 1.34(5) yes
N4 C16 1.37(4) yes
C1 C2 1.36(5) yes
C1 C5 1.39(5) yes
C2 C3 1.41(5) yes
C2 C8 1.38(5) yes
C3 C4 1.38(5) yes
C3 C11 1.45(5) yes
C4 C14 1.48(5) yes
C6 C7 1.32(6) yes
C9 C10 1.30(6) yes
C12 C13 1.31(5) yes
C15 C16 1.31(4) yes
C6 H6 0.930 no
C7 H7 0.930 no
C9 H9 0.930 no
C10 H10 0.930 no
C12 H12 0.930 no
C13 H13 0.930 no
C15 H15 0.930 no
C16 H16 0.930 no

loop_
_geom_contact_atom_site_label_1
_geom_contact_atom_site_label_2
_geom_contact_distance
_geom_contact_publ_flag
_geom_contact_site_symmetry_2
S1 N1 3.06(3) no .
S1 N4 2.95(3) no .
S2 N2 3.29(3) no .
S2 C2 3.24(3) no .
S2 C8 3.21(4) no .
S3 C3 3.43(4) no .
S3 C11 3.43(5) no .
S4 S5 3.41(2) no .
S5 C3 3.37(4) no .
S5 C11 3.06(5) no .
N2 N3 3.58(5) no .
N2 C1 3.12(5) no .
N2 C3 3.33(5) no .
N2 C5 3.39(5) no .
N3 C2 3.20(4) no .
N3 C4 3.47(5) no .
N3 C8 3.11(5) no .
C1 C7 3.60(5) no .
C2 C10 3.49(6) no .
C3 C13 3.54(5) no .
C4 C8 3.57(6) no .
C5 C8 3.13(5) no .
C8 C11 2.89(6) no .
C11 C14 3.14(6) no .
S2 C12 3.41(4) no 2_656
S2 C14 3.39(4) no 3_657
S3 C15 3.49(4) no 1_655
S3 C16 3.47(4) no 1_655
S4 N1 3.16(3) no 3_657
S4 C7 3.47(4) no 3_657
S4 C10 3.48(4) no 2_646
N1 S4 3.16(3) no 3_657
N1 C7 3.46(5) no 3_667
N1 C9 3.59(6) no 4_455
N1 C10 3.60(6) no 4_455
N2 C13 3.35(5) no 3_656
N2 C15 3.16(5) no 2_556
N3 N3 3.24(5) no 3_656
N3 C6 3.58(6) no 4_454
N3 C13 3.53(5) no 3_656
N4 C12 3.10(5) no 2_556
N4 C16 3.23(5) no 3_557
C1 C15 3.54(4) no 2_556
C5 C15 3.52(4) no 2_556
C6 N3 3.58(6) no 4_555
C6 C9 3.48(6) no 2_656
C7 S4 3.47(4) no 3_657
C7 N1 3.46(5) no 3_667
C7 C7 3.41(5) no 3_667
C7 C9 3.43(6) no 2_656
C9 N1 3.59(6) no 4_554
C9 C6 3.48(6) no 2_646
C9 C7 3.43(6) no 2_646
C9 C15 3.35(6) no 1_655
C9 C16 3.44(5) no 1_655
C10 S4 3.48(4) no 2_656
C10 N1 3.60(6) no 4_554
C10 C13 3.53(6) no 3_656
C12 S2 3.41(4) no 2_646
C12 N4 3.10(5) no 2_546
C12 C16 3.33(5) no 4_544
C13 N2 3.35(5) no 3_656
C13 N3 3.53(5) no 3_656
C13 C10 3.53(6) no 3_656
C14 S2 3.39(4) no 3_657
C15 S3 3.49(4) no 1_455
C15 N2 3.16(5) no 2_546
C15 C1 3.54(4) no 2_546
C15 C5 3.52(4) no 2_546
C15 C9 3.35(6) no 1_455
C16 S3 3.47(4) no 1_455
C16 N4 3.23(5) no 3_557
C16 C9 3.44(5) no 1_455
C16 C12 3.33(5) no 4_445
C16 C16 3.24(5) no 3_557
S2 H7 3.4100 no .
S3 H10 3.3676 no .
S4 H13 3.2065 no .
S5 H16 3.4385 no .
N1 H6 2.9838 no .
N2 H9 3.2501 no .
N3 H12 3.2809 no .
N4 H15 3.2174 no .
C5 H6 3.1785 no .
C5 H7 3.1497 no .
C8 H9 3.3917 no .
C8 H10 3.0279 no .
C11 H12 3.4556 no .
C11 H13 2.9839 no .
C14 H15 3.4529 no .
C14 H16 3.0620 no .
H6 H7 2.3626 no .
H9 H10 2.3040 no .
H12 H13 2.3425 no .
H15 H16 2.3180 no .
S1 H10 3.0602 no 4_455
S2 H12 3.2643 no 2_656
S2 H15 3.5591 no 2_556
S3 H15 3.0877 no 1_655
S3 H16 3.0556 no 1_655
S4 H9 3.4909 no 2_646
S4 H10 3.2197 no 2_646
S5 H6 3.5052 no 3_657
S5 H7 2.8836 no 4_454
N1 H7 2.7819 no 3_667
N1 H9 3.2302 no 2_656
N1 H9 3.0352 no 4_455
N1 H10 2.9428 no 4_455
N1 H15 3.5532 no 2_556
N2 H13 2.4641 no 3_656
N2 H15 2.3037 no 2_556
N3 H6 2.7473 no 4_454
N3 H13 3.1374 no 3_656
N4 H12 2.5125 no 2_556
N4 H12 3.2004 no 4_445
N4 H16 2.3575 no 3_557
C1 H15 3.0061 no 2_556
C2 H15 3.0874 no 2_556
C3 H6 3.2459 no 4_454
C4 H6 3.3816 no 4_454
C5 H9 3.5288 no 2_656
C5 H15 2.9530 no 2_556
C6 H9 3.2993 no 2_656
C7 H7 2.9933 no 3_667
C7 H9 2.9542 no 2_656
C7 H9 2.9545 no 4_455
C8 H13 3.2893 no 3_656
C8 H15 3.0734 no 2_556
C9 H7 3.5490 no 2_646
C9 H7 3.3974 no 4_554
C9 H12 3.4504 no 2_656
C9 H15 3.2155 no 1_655
C9 H16 3.4448 no 1_655
C10 H13 2.8721 no 3_656
C10 H15 3.5079 no 2_556
C11 H6 3.2020 no 4_454
C12 H16 2.8574 no 4_544
C13 H6 3.4771 no 2_646
C13 H10 3.3446 no 3_656
C13 H16 3.4526 no 4_544
C14 H7 3.4855 no 4_454
C14 H12 3.5992 no 2_556
C15 H7 3.4253 no 4_454
C15 H9 2.8330 no 1_455
C15 H12 3.3046 no 4_445
C15 H13 3.2037 no 4_445
C16 H9 3.1088 no 1_455
C16 H12 2.8491 no 2_556
C16 H12 2.5704 no 4_445
C16 H13 3.4094 no 4_445
C16 H16 2.6124 no 3_557
H6 S5 3.5052 no 3_657
H6 N3 2.7473 no 4_555
H6 C3 3.2459 no 4_555
H6 C4 3.3816 no 4_555
H6 C11 3.2020 no 4_555
H6 C13 3.4771 no 2_656
H6 H13 3.1961 no 2_656
H7 S5 2.8836 no 4_555
H7 N1 2.7819 no 3_667
H7 C7 2.9933 no 3_667
H7 C9 3.5490 no 2_656
H7 C9 3.3974 no 4_455
H7 C14 3.4855 no 4_555
H7 C15 3.4253 no 4_555
H7 H7 2.8374 no 3_667
H7 H9 3.0725 no 2_656
H7 H9 2.4985 no 4_455
H7 H10 3.5008 no 2_656
H9 S4 3.4909 no 2_656
H9 N1 3.2302 no 2_646
H9 N1 3.0352 no 4_554
H9 C5 3.5288 no 2_646
H9 C6 3.2993 no 2_646
H9 C7 2.9542 no 2_646
H9 C7 2.9545 no 4_554
H9 C15 2.8330 no 1_655
H9 C16 3.1088 no 1_655
H9 H7 3.0725 no 2_646
H9 H7 2.4985 no 4_554
H9 H12 3.4910 no 2_656
H9 H15 2.8166 no 1_655
H9 H16 3.3586 no 1_655
H10 S1 3.0602 no 4_554
H10 S4 3.2197 no 2_656
H10 N1 2.9428 no 4_554
H10 C13 3.3446 no 3_656
H10 H7 3.5008 no 2_646
H10 H13 2.8432 no 3_656
H12 S2 3.2643 no 2_646
H12 N4 2.5125 no 2_546
H12 N4 3.2004 no 4_544
H12 C9 3.4504 no 2_646
H12 C14 3.5992 no 2_546
H12 C15 3.3046 no 4_544
H12 C16 2.8491 no 2_546
H12 C16 2.5704 no 4_544
H12 H9 3.4910 no 2_646
H12 H15 3.5648 no 4_544
H12 H16 2.7576 no 2_546
H12 H16 2.0793 no 4_544
H13 N2 2.4641 no 3_656
H13 N3 3.1374 no 3_656
H13 C8 3.2893 no 3_656
H13 C10 2.8721 no 3_656
H13 C15 3.2037 no 4_544
H13 C16 3.4094 no 4_544
H13 H6 3.1961 no 2_646
H13 H10 2.8432 no 3_656
H13 H15 2.9247 no 4_544
H13 H16 3.1560 no 4_544
H15 S2 3.5591 no 2_546
H15 S3 3.0877 no 1_455
H15 N1 3.5532 no 2_546
H15 N2 2.3037 no 2_546
H15 C1 3.0061 no 2_546
H15 C2 3.0874 no 2_546
H15 C5 2.9530 no 2_546
H15 C8 3.0734 no 2_546
H15 C9 3.2155 no 1_455
H15 C10 3.5079 no 2_546
H15 H9 2.8166 no 1_455
H15 H12 3.5648 no 4_445
H15 H13 2.9247 no 4_445
H16 S3 3.0556 no 1_455
H16 N4 2.3575 no 3_557
H16 C9 3.4448 no 1_455
H16 C12 2.8574 no 4_445
H16 C13 3.4526 no 4_445
H16 C16 2.6124 no 3_557
H16 H9 3.3586 no 1_455
H16 H12 2.7576 no 2_556
H16 H12 2.0793 no 4_445
H16 H13 3.1560 no 4_445
H16 H16 2.2120 no 3_557

loop_
_geom_torsion_atom_site_label_1
_geom_torsion_atom_site_label_2
_geom_torsion_atom_site_label_3
_geom_torsion_atom_site_label_4
_geom_torsion
_geom_torsion_publ_flag
C1 S1 C4 C3 7(3) no
C1 S1 C4 C14 174(2) no
C4 S1 C1 C2 -6(2) no
C4 S1 C1 C5 171(2) no
C5 S2 C6 C7 -11(3) no
C6 S2 C5 N1 2(2) no
C6 S2 C5 C1 -169(3) no
C8 S3 C9 C10 -3(3) no
C9 S3 C8 N2 0(3) no
C9 S3 C8 C2 -175(3) no
C11 S4 C12 C13 -0(3) no
C12 S4 C11 N3 -9(4) no
C12 S4 C11 C3 -168(4) no
C14 S5 C15 C16 -3(2) no
C15 S5 C14 N4 -2(3) no
C15 S5 C14 C4 -171(3) no
C5 N1 C7 C6 -13(4) no
C7 N1 C5 S2 7(4) no
C7 N1 C5 C1 176(3) no
C8 N2 C10 C9 -6(5) no
C10 N2 C8 S3 3(4) no
C10 N2 C8 C2 178(3) no
C11 N3 C13 C12 -18(6) no
C13 N3 C11 S4 14(5) no
C13 N3 C11 C3 174(4) no
C14 N4 C16 C15 -11(4) no
C16 N4 C14 S5 7(4) no
C16 N4 C14 C4 175(3) no
S1 C1 C2 C3 4(3) no
S1 C1 C2 C8 171(2) no
S1 C1 C5 S2 157.3(19) no
S1 C1 C5 N1 -11(4) no
C2 C1 C5 S2 -26(5) no
C2 C1 C5 N1 166(3) no
C5 C1 C2 C3 -173(3) no
C5 C1 C2 C8 -6(6) no
C1 C2 C3 C4 1(4) no
C1 C2 C3 C11 177(3) no
C1 C2 C8 S3 118(4) no
C1 C2 C8 N2 -57(5) no
C3 C2 C8 S3 -76(4) no
C3 C2 C8 N2 110(3) no
C8 C2 C3 C4 -168(3) no
C8 C2 C3 C11 8(5) no
C2 C3 C4 S1 -6(4) no
C2 C3 C4 C14 -170(3) no
C2 C3 C11 S4 94(5) no
C2 C3 C11 N3 -63(6) no
C4 C3 C11 S4 -90(5) no
C4 C3 C11 N3 113(5) no
C11 C3 C4 S1 177(3) no
C11 C3 C4 C14 13(6) no
S1 C4 C14 S5 179(2) no
S1 C4 C14 N4 12(5) no
C3 C4 C14 S5 -17(6) no
C3 C4 C14 N4 176(3) no
S2 C6 C7 N1 15(5) no
S3 C9 C10 N2 6(5) no
S4 C12 C13 N3 11(5) no
S5 C15 C16 N4 9(4) no
